data_1556565
loop_
_publ_author_name
'Gao, Tai-Bao'
'Zhang, Jing-JIng'
'Wen, Jing'
'Yang, Xue-Xiao'
'Ma, Haibo'
'Cao, Deng-Ke'
'Jiang, Dechen'

_publ_section_title
;
 Single-molecule MicroRNA Electrochemiluminescence Detection Using
 Cyclometalated Dinuclear Ir(III) Complex with Synergistic Effect.
;
_journal_name_full 'Analytical chemistry'
_journal_paper_doi 10.1021/acs.analchem.9b04431
_journal_year 2019
_chemical_formula_moiety '2(C60 H33 F8 Ir2 N10), F6 P, 2(C H3 O H), O H, 6(H2 O)'
_chemical_formula_sum 'C122 H87 F22 Ir4 N20 O9 P'
_chemical_formula_weight 3194.88
_space_group_crystal_system triclinic
_space_group_IT_number 2
_space_group_name_Hall '-P 1'
_space_group_name_H-M_alt 'P -1'
_atom_sites_solution_hydrogens mixed
_audit_creation_method SHELXL-2014/6
_cell_angle_alpha 66.535(6)
_cell_angle_beta 81.889(5)
_cell_angle_gamma 74.185(6)
_cell_formula_units_Z 1
_cell_length_a 12.768(4)
_cell_length_b 15.562(5)
_cell_length_c 16.092(4)
_cell_measurement_reflns_used 4861
_cell_measurement_temperature 296(2)
_cell_measurement_theta_max 27.272
_cell_measurement_theta_min 2.464
_cell_volume 2820.0(15)
_computing_cell_refinement SMART
_computing_data_collection 'SMART (Bruker, 2000)'
_computing_data_reduction 'SMART (Bruker, 2000)'
_computing_molecular_graphics SHELXTL
_computing_publication_material SHELXTL
_computing_structure_refinement 'SHELXL-2014/6 (Sheldrick, 2014)'
_computing_structure_solution 'SMART (Bruker, 2000)'
_diffrn_ambient_temperature 296(2)
_diffrn_measured_fraction_theta_full 0.960
_diffrn_measured_fraction_theta_max 0.987
_diffrn_measurement_device_type 'Bruke Smart Aepex CCD area detector'
_diffrn_radiation_type MoK\a
_diffrn_radiation_wavelength 0.71073
_diffrn_reflns_av_R_equivalents 0.0558
_diffrn_reflns_av_unetI/netI 0.1191
_diffrn_reflns_Laue_measured_fraction_full 0.960
_diffrn_reflns_Laue_measured_fraction_max 0.987
_diffrn_reflns_limit_h_max 15
_diffrn_reflns_limit_h_min -15
_diffrn_reflns_limit_k_max 18
_diffrn_reflns_limit_k_min -8
_diffrn_reflns_limit_l_max 19
_diffrn_reflns_limit_l_min -18
_diffrn_reflns_number 15446
_diffrn_reflns_point_group_measured_fraction_full 0.960
_diffrn_reflns_point_group_measured_fraction_max 0.987
_diffrn_reflns_theta_full 25.242
_diffrn_reflns_theta_max 24.999
_diffrn_reflns_theta_min 2.119
_exptl_absorpt_coefficient_mu 4.826
_exptl_absorpt_correction_T_max 0.509
_exptl_absorpt_correction_T_min 0.412
_exptl_absorpt_correction_type multi-scan
_exptl_absorpt_process_details 'SADABS, Bruker(2000)'
_exptl_crystal_colour yellow
_exptl_crystal_density_diffrn 1.881
_exptl_crystal_density_method 'not measured'
_exptl_crystal_description blocky
_exptl_crystal_F_000 1552
_exptl_crystal_size_max 0.23
_exptl_crystal_size_mid 0.16
_exptl_crystal_size_min 0.14
_refine_diff_density_max 2.423
_refine_diff_density_min -1.292
_refine_diff_density_rms 0.191
_refine_ls_extinction_method none
_refine_ls_goodness_of_fit_ref 1.000
_refine_ls_hydrogen_treatment constr
_refine_ls_matrix_type full
_refine_ls_number_parameters 783
_refine_ls_number_reflns 9810
_refine_ls_number_restraints 10
_refine_ls_restrained_S_all 1.001
_refine_ls_R_factor_all 0.1036
_refine_ls_R_factor_gt 0.0543
_refine_ls_shift/su_max 0.000
_refine_ls_shift/su_mean 0.000
_refine_ls_structure_factor_coef Fsqd
_refine_ls_weighting_details 'w=1/[\s^2^(Fo^2^)+(0.0500P)^2^] where P=(Fo^2^+2Fc^2^)/3'
_refine_ls_weighting_scheme calc
_refine_ls_wR_factor_gt 0.1152
_refine_ls_wR_factor_ref 0.1272
_reflns_Friedel_coverage 0.000
_reflns_number_gt 6365
_reflns_number_total 9810
_reflns_threshold_expression 'I > 2\s(I)'
_cod_data_source_file ac9b04431_si_001.cif
_cod_data_source_block 1
_cod_original_cell_volume 2820.0(14)
_cod_database_code 1556565
_shelx_space_group_comment
;
The symmetry employed for this shelxl refinement is uniquely defined
by the following loop, which should always be used as a source of
symmetry information in preference to the above space-group names.
They are only intended as comments.
;
_shelxl_version_number 2014/6

loop_
_space_group_symop_operation_xyz
'x, y, z'
'-x, -y, -z'

loop_
_atom_site_label
_atom_site_type_symbol
_atom_site_fract_x
_atom_site_fract_y
_atom_site_fract_z
_atom_site_U_iso_or_equiv
_atom_site_adp_type
_atom_site_occupancy
_atom_site_site_symmetry_order
_atom_site_calc_flag
_atom_site_refinement_flags_posn
_atom_site_refinement_flags_adp
_atom_site_refinement_flags_occupancy
Ir1 Ir 0.22020(3) 0.54305(3) 0.19010(3) 0.02655(14) Uani 1 1 d . . .
Ir2 Ir -0.18438(3) 0.98921(3) 0.34353(2) 0.02449(13) Uani 1 1 d . . .
P1 P 0.0000 1.0000 0.0000 0.0382(11) Uani 1 2 d S . P
F1 F -0.1932(5) 0.4945(6) 0.2360(5) 0.055(2) Uani 1 1 d . . .
F2 F 0.0004(5) 0.3999(6) 0.4967(4) 0.061(2) Uani 1 1 d . . .
F3 F 0.4068(5) 0.1824(5) 0.1982(4) 0.061(2) Uani 1 1 d . . .
F4 F 0.1708(6) 0.3890(6) -0.0351(4) 0.063(2) Uani 1 1 d . . .
F5 F -0.6142(4) 1.0055(5) 0.3422(4) 0.051(2) Uani 1 1 d . . .
F6 F -0.4295(5) 0.7961(5) 0.6038(4) 0.051(2) Uani 1 1 d . . .
F7 F -0.2199(5) 1.1907(5) 0.5585(4) 0.049(2) Uani 1 1 d . . .
F8 F -0.3532(5) 1.3598(5) 0.2681(5) 0.059(2) Uani 1 1 d . . .
F9 F 0.1124(6) 0.9250(6) 0.0347(4) 0.066(3) Uani 1 1 d . . .
F10 F -0.0626(6) 0.9174(6) 0.0571(4) 0.069(2) Uani 1 1 d . . .
F11 F -0.0089(6) 1.0302(5) 0.0848(4) 0.059(2) Uani 1 1 d . . .
O1W O 0.6154(13) 0.7698(14) 0.1533(12) 0.205(8) Uiso 1 1 d . . .
H1WA H 0.5737 0.8109 0.1731 0.246 Uiso 1 1 d R U .
H1WC H 0.6411 0.7989 0.1009 0.246 Uiso 1 1 d R U .
O2W O 0.4972(18) 0.779(2) 0.2899(15) 0.335(15) Uiso 1 1 d . . .
H2WA H 0.5284 0.7155 0.3073 0.402 Uiso 1 1 d R U .
H2WB H 0.4310 0.8021 0.2752 0.402 Uiso 1 1 d R U .
O3W O 0.7383(11) 0.8777(12) 0.0160(9) 0.148(5) Uiso 1 1 d . . .
H3WA H 0.7704 0.9050 0.0376 0.177 Uiso 1 1 d R U .
H3WC H 0.6969 0.9203 -0.0256 0.177 Uiso 1 1 d R U .
O1 O 0.6051(17) 0.5362(17) 0.3526(15) 0.098(8) Uani 0.5 1 d . . P
H1A H 0.6536 0.5189 0.3167 0.118 Uiso 0.5 1 d R U P
O2 O 0.5955(14) 1.0491(15) 0.9351(12) 0.183(7) Uiso 1 1 d D . .
H2D H 0.6160 1.0746 0.8800 0.219 Uiso 1 1 d R U .
N1 N 0.2741(6) 0.4709(7) 0.3187(5) 0.033(2) Uani 1 1 d . . .
N2 N 0.1518(6) 0.6080(7) 0.0662(5) 0.028(2) Uani 1 1 d . . .
N3 N 0.3715(6) 0.5771(7) 0.1390(5) 0.030(2) Uani 1 1 d . . .
N4 N 0.4970(6) 0.6541(8) 0.1370(6) 0.045(3) Uani 1 1 d D . .
H4A H 0.5272 0.6945 0.1425 0.054 Uiso 1 1 calc R U .
N5 N 0.2068(5) 0.6773(6) 0.2104(5) 0.021(2) Uani 1 1 d D . .
N6 N 0.3022(6) 0.7876(7) 0.2020(6) 0.034(2) Uani 1 1 d D . .
N7 N -0.0201(6) 0.9917(7) 0.2972(5) 0.026(2) Uani 1 1 d . . .
N8 N -0.1371(6) 0.8719(6) 0.2999(5) 0.021(2) Uani 1 1 d . . .
N9 N -0.1438(6) 0.8908(6) 0.4709(5) 0.025(2) Uani 1 1 d . . .
N10 N -0.2467(7) 1.0945(7) 0.2262(5) 0.032(2) Uani 1 1 d . . .
C1 C 0.0836(8) 0.5030(7) 0.2549(6) 0.026(3) Uani 1 1 d . . .
C2 C -0.0123(7) 0.5087(8) 0.2201(7) 0.029(3) Uani 1 1 d . . .
H2A H -0.0171 0.5304 0.1576 0.035 Uiso 1 1 calc R U .
C3 C -0.0987(8) 0.4840(9) 0.2735(8) 0.036(3) Uani 1 1 d . . .
C4 C -0.0981(10) 0.4500(9) 0.3676(9) 0.047(3) Uani 1 1 d . . .
H4B H -0.1598 0.4369 0.4039 0.057 Uiso 1 1 calc R U .
C5 C -0.0022(9) 0.4371(9) 0.4036(7) 0.035(3) Uani 1 1 d . . .
C6 C 0.0889(8) 0.4605(8) 0.3517(7) 0.034(3) Uani 1 1 d . . .
C7 C 0.1979(8) 0.4422(9) 0.3869(7) 0.034(3) Uani 1 1 d . . .
C8 C 0.2258(9) 0.3939(10) 0.4776(7) 0.053(4) Uani 1 1 d . . .
H8A H 0.1743 0.3716 0.5224 0.063 Uiso 1 1 calc R U .
C9 C 0.3297(10) 0.3801(13) 0.4990(8) 0.076(6) Uani 1 1 d . . .
H9A H 0.3481 0.3520 0.5595 0.092 Uiso 1 1 calc R U .
C10 C 0.4072(10) 0.4067(11) 0.4336(8) 0.064(5) Uani 1 1 d . . .
H10A H 0.4789 0.3953 0.4484 0.077 Uiso 1 1 calc R U .
C11 C 0.3759(10) 0.4527(10) 0.3412(8) 0.054(4) Uani 1 1 d . . .
H11A H 0.4286 0.4704 0.2957 0.065 Uiso 1 1 calc R U .
C12 C 0.2559(8) 0.4290(8) 0.1525(6) 0.025(2) Uani 1 1 d . . .
C13 C 0.3253(8) 0.3404(8) 0.1916(7) 0.031(3) Uani 1 1 d . . .
H13A H 0.3638 0.3277 0.2417 0.037 Uiso 1 1 calc R U .
C14 C 0.3382(9) 0.2707(9) 0.1570(8) 0.042(3) Uani 1 1 d . . .
C15 C 0.2863(9) 0.2833(9) 0.0820(7) 0.043(3) Uani 1 1 d . . .
H15A H 0.2954 0.2345 0.0601 0.051 Uiso 1 1 calc R U .
C16 C 0.2203(9) 0.3734(9) 0.0422(7) 0.038(3) Uani 1 1 d . . .
C17 C 0.2053(8) 0.4495(8) 0.0702(7) 0.031(3) Uani 1 1 d . . .
C18 C 0.1491(8) 0.5504(8) 0.0222(6) 0.031(3) Uani 1 1 d . . .
C19 C 0.0981(9) 0.5875(9) -0.0587(8) 0.049(4) Uani 1 1 d . . .
H19A H 0.0976 0.5478 -0.0891 0.059 Uiso 1 1 calc R U .
C20 C 0.0476(9) 0.6843(9) -0.0944(7) 0.050(4) Uani 1 1 d . . .
H20A H 0.0106 0.7092 -0.1479 0.060 Uiso 1 1 calc R U .
C21 C 0.0512(9) 0.7449(9) -0.0520(7) 0.042(3) Uani 1 1 d . . .
H21A H 0.0196 0.8107 -0.0769 0.050 Uiso 1 1 calc R U .
C22 C 0.1035(8) 0.7041(8) 0.0285(6) 0.032(3) Uani 1 1 d . . .
H22A H 0.1061 0.7435 0.0586 0.039 Uiso 1 1 calc R U .
C23 C 0.4700(8) 0.5345(9) 0.1083(7) 0.036(3) Uani 1 1 d . . .
H23A H 0.4820 0.4818 0.0916 0.043 Uiso 1 1 calc R U .
C24 C 0.5453(8) 0.5799(10) 0.1062(8) 0.045(3) Uani 1 1 d . . .
H24A H 0.6179 0.5647 0.0874 0.054 Uiso 1 1 calc R U .
C25 C 0.3915(7) 0.6482(9) 0.1563(7) 0.036(3) Uani 1 1 d D . .
C26 C 0.3016(7) 0.7070(8) 0.1911(6) 0.032(3) Uani 1 1 d D . .
C27 C 0.1376(7) 0.7514(8) 0.2333(6) 0.023(2) Uani 1 1 d . . .
C28 C 0.1951(7) 0.8164(9) 0.2305(7) 0.031(3) Uani 1 1 d . . .
C29 C 0.0339(8) 1.0590(9) 0.2883(7) 0.036(3) Uani 1 1 d . . .
H29A H -0.0036 1.1134 0.3003 0.043 Uiso 1 1 calc R U .
C30 C 0.1437(8) 1.0492(9) 0.2620(7) 0.034(3) Uani 1 1 d . . .
H30A H 0.1793 1.0960 0.2567 0.041 Uiso 1 1 calc R U .
C31 C 0.1982(8) 0.9698(9) 0.2440(7) 0.034(3) Uani 1 1 d . . .
H31A H 0.2721 0.9622 0.2281 0.041 Uiso 1 1 calc R U .
C32 C 0.1475(7) 0.9003(8) 0.2484(6) 0.027(3) Uani 1 1 d . . .
C33 C 0.0355(8) 0.9143(8) 0.2755(6) 0.026(3) Uani 1 1 d . . .
C34 C -0.0264(7) 0.8495(8) 0.2781(6) 0.024(2) Uani 1 1 d . . .
C35 C 0.0228(8) 0.7674(8) 0.2561(6) 0.027(2) Uani 1 1 d . . .
C36 C -0.0477(8) 0.7131(8) 0.2496(7) 0.034(3) Uani 1 1 d . . .
H36A H -0.0197 0.6602 0.2329 0.041 Uiso 1 1 calc R U .
C37 C -0.1552(7) 0.7396(8) 0.2678(7) 0.032(3) Uani 1 1 d . . .
H37A H -0.2015 0.7051 0.2630 0.038 Uiso 1 1 calc R U .
C38 C -0.1989(9) 0.8195(8) 0.2942(7) 0.033(3) Uani 1 1 d . . .
H38A H -0.2731 0.8352 0.3078 0.040 Uiso 1 1 calc R U .
C39 C -0.3308(7) 0.9646(7) 0.3916(6) 0.022(2) Uani 1 1 d . . .
C40 C -0.4288(7) 1.0020(8) 0.3465(7) 0.029(3) Uani 1 1 d . . .
H40A H -0.4326 1.0495 0.2884 0.034 Uiso 1 1 calc R U .
C41 C -0.5217(7) 0.9678(9) 0.3889(8) 0.038(3) Uani 1 1 d . . .
C42 C -0.5226(8) 0.8994(9) 0.4742(8) 0.039(3) Uani 1 1 d . . .
H42A H -0.5853 0.8783 0.5006 0.047 Uiso 1 1 calc R U .
C43 C -0.4279(8) 0.8630(9) 0.5195(7) 0.033(3) Uani 1 1 d . . .
C44 C -0.3317(7) 0.8922(8) 0.4817(6) 0.027(3) Uani 1 1 d . . .
C45 C -0.2260(7) 0.8547(8) 0.5263(6) 0.024(2) Uani 1 1 d . . .
C46 C -0.2068(8) 0.7896(8) 0.6133(7) 0.032(3) Uani 1 1 d . . .
H46A H -0.2636 0.7658 0.6501 0.039 Uiso 1 1 calc R U .
C47 C -0.1026(8) 0.7588(9) 0.6468(8) 0.037(3) Uani 1 1 d . . .
H47A H -0.0898 0.7160 0.7063 0.044 Uiso 1 1 calc R U .
C48 C -0.0193(8) 0.7925(8) 0.5909(7) 0.028(3) Uani 1 1 d . . .
H48A H 0.0514 0.7717 0.6112 0.033 Uiso 1 1 calc R U .
C49 C -0.0420(8) 0.8570(8) 0.5053(7) 0.030(3) Uani 1 1 d . . .
H49A H 0.0150 0.8795 0.4677 0.036 Uiso 1 1 calc R U .
C50 C -0.2213(7) 1.1027(9) 0.3793(6) 0.030(3) Uani 1 1 d . U .
C51 C -0.2047(7) 1.1067(8) 0.4652(6) 0.028(3) Uani 1 1 d . . .
H51A H -0.1715 1.0510 0.5118 0.033 Uiso 1 1 calc R U .
C52 C -0.2380(8) 1.1920(9) 0.4774(7) 0.033(3) Uani 1 1 d . . .
C53 C -0.2867(8) 1.2765(9) 0.4143(8) 0.045(3) Uani 1 1 d . . .
H53A H -0.3074 1.3329 0.4259 0.054 Uiso 1 1 calc R U .
C54 C -0.3048(8) 1.2764(9) 0.3308(8) 0.043(3) Uani 1 1 d . . .
C55 C -0.2732(7) 1.1914(8) 0.3124(7) 0.031(3) Uani 1 1 d . . .
C56 C -0.2890(8) 1.1856(9) 0.2271(7) 0.033(3) Uani 1 1 d . . .
C57 C -0.3440(8) 1.2582(10) 0.1534(7) 0.046(4) Uani 1 1 d . . .
H57A H -0.3718 1.3199 0.1536 0.055 Uiso 1 1 calc R U .
C58 C -0.3575(9) 1.2387(11) 0.0796(8) 0.057(4) Uani 1 1 d . . .
H58A H -0.3980 1.2870 0.0318 0.069 Uiso 1 1 calc R U .
C59 C -0.3121(9) 1.1488(10) 0.0750(7) 0.048(4) Uani 1 1 d . . .
H59A H -0.3182 1.1356 0.0246 0.058 Uiso 1 1 calc R U .
C60 C -0.2561(8) 1.0789(9) 0.1523(7) 0.039(3) Uani 1 1 d . . .
H60A H -0.2237 1.0180 0.1516 0.047 Uiso 1 1 calc R U .
C61 C 0.495(3) 1.068(4) 0.990(3) 0.39(3) Uiso 1 1 d D . .

loop_
_atom_site_aniso_label
_atom_site_aniso_U_11
_atom_site_aniso_U_22
_atom_site_aniso_U_33
_atom_site_aniso_U_23
_atom_site_aniso_U_13
_atom_site_aniso_U_12
Ir1 0.0244(2) 0.0224(3) 0.0267(2) -0.0079(2) 0.00242(17) 0.00040(19)
Ir2 0.0203(2) 0.0206(3) 0.0260(2) -0.0062(2) 0.00088(17) 0.00061(19)
P1 0.054(3) 0.026(3) 0.024(2) -0.0031(19) -0.0002(19) -0.002(2)
F1 0.040(4) 0.065(6) 0.073(5) -0.039(5) 0.012(3) -0.019(4)
F2 0.061(4) 0.076(7) 0.042(4) -0.020(4) 0.019(3) -0.027(5)
F3 0.075(5) 0.030(5) 0.058(4) -0.016(4) -0.011(4) 0.020(4)
F4 0.093(5) 0.047(6) 0.050(4) -0.029(4) -0.014(4) 0.004(4)
F5 0.027(3) 0.052(5) 0.063(4) -0.008(4) -0.008(3) -0.009(3)
F6 0.037(3) 0.050(5) 0.043(4) 0.007(4) -0.002(3) -0.009(3)
F7 0.044(4) 0.051(5) 0.056(4) -0.035(4) -0.010(3) 0.006(4)
F8 0.068(5) 0.025(5) 0.070(5) -0.004(4) -0.021(4) 0.001(4)
F9 0.069(5) 0.055(6) 0.046(4) -0.013(4) -0.008(4) 0.023(4)
F10 0.088(6) 0.067(7) 0.044(4) -0.004(4) 0.010(4) -0.039(5)
F11 0.090(5) 0.040(5) 0.036(4) -0.012(4) -0.009(4) 0.003(4)
O1 0.103(16) 0.07(2) 0.13(2) -0.060(17) -0.010(15) -0.007(15)
N1 0.030(5) 0.029(6) 0.025(4) 0.000(4) -0.001(4) 0.000(4)
N2 0.029(4) 0.027(6) 0.023(4) -0.008(4) -0.005(4) 0.000(4)
N3 0.030(5) 0.029(6) 0.025(4) -0.010(4) 0.007(4) -0.001(4)
N4 0.016(4) 0.058(8) 0.065(7) -0.027(6) 0.005(4) -0.011(5)
N5 0.015(4) 0.021(5) 0.030(4) -0.013(4) -0.001(3) -0.003(4)
N6 0.018(4) 0.045(7) 0.040(5) -0.021(5) 0.009(4) -0.005(4)
N7 0.025(4) 0.023(6) 0.034(5) -0.016(4) 0.006(4) -0.007(4)
N8 0.022(4) 0.018(5) 0.021(4) -0.005(4) -0.008(3) 0.000(4)
N9 0.023(4) 0.023(6) 0.018(4) -0.004(4) -0.001(3) 0.004(4)
N10 0.039(5) 0.027(6) 0.019(4) -0.001(4) 0.000(4) -0.003(5)
C1 0.048(6) 0.012(6) 0.015(5) -0.008(4) 0.003(4) 0.000(5)
C2 0.024(5) 0.036(8) 0.033(6) -0.017(6) 0.004(5) -0.013(5)
C3 0.021(5) 0.036(8) 0.065(8) -0.033(7) 0.003(5) -0.008(5)
C4 0.046(7) 0.026(8) 0.072(9) -0.024(7) 0.019(7) -0.014(6)
C5 0.041(6) 0.024(7) 0.038(6) -0.015(6) 0.024(5) -0.012(5)
C6 0.036(6) 0.025(7) 0.042(6) -0.017(6) -0.003(5) 0.000(5)
C7 0.035(6) 0.035(8) 0.030(6) -0.016(6) 0.005(5) -0.007(5)
C8 0.039(7) 0.061(11) 0.033(6) -0.006(7) 0.005(5) 0.008(7)
C9 0.062(9) 0.118(16) 0.028(7) -0.016(8) -0.007(7) -0.003(10)
C10 0.035(7) 0.083(13) 0.049(8) 0.002(8) -0.002(6) -0.015(8)
C11 0.050(7) 0.052(11) 0.038(7) 0.002(7) 0.003(6) -0.011(7)
C12 0.030(5) 0.015(7) 0.027(5) -0.003(5) 0.009(4) -0.012(5)
C13 0.041(6) 0.014(7) 0.027(5) 0.001(5) 0.000(5) -0.006(5)
C14 0.044(6) 0.017(7) 0.045(7) 0.000(6) 0.013(6) -0.001(6)
C15 0.061(8) 0.020(8) 0.042(7) -0.009(6) 0.007(6) -0.009(6)
C16 0.047(7) 0.024(8) 0.045(7) -0.014(6) -0.005(6) -0.006(6)
C17 0.029(5) 0.018(7) 0.050(7) -0.023(6) -0.004(5) 0.000(5)
C18 0.031(6) 0.027(7) 0.025(5) -0.003(5) 0.001(5) -0.006(5)
C19 0.067(8) 0.028(8) 0.048(7) -0.017(6) -0.021(6) 0.009(7)
C20 0.058(8) 0.033(9) 0.040(7) -0.005(6) -0.016(6) 0.014(7)
C21 0.060(7) 0.034(8) 0.035(6) -0.016(6) -0.015(6) -0.006(6)
C22 0.043(6) 0.020(7) 0.029(5) -0.008(5) -0.001(5) -0.003(5)
C23 0.029(6) 0.024(8) 0.042(6) -0.012(6) 0.007(5) 0.009(5)
C24 0.021(5) 0.041(9) 0.065(8) -0.022(7) 0.019(6) -0.003(6)
C25 0.019(5) 0.046(9) 0.047(7) -0.031(7) 0.002(5) 0.005(5)
C26 0.021(5) 0.048(9) 0.031(6) -0.027(6) 0.001(4) 0.002(5)
C27 0.023(5) 0.014(6) 0.023(5) -0.002(5) 0.002(4) 0.001(5)
C28 0.020(5) 0.039(8) 0.037(6) -0.020(6) 0.001(5) -0.004(5)
C29 0.026(5) 0.039(8) 0.035(6) -0.005(6) -0.002(5) -0.010(6)
C30 0.030(6) 0.039(8) 0.037(6) -0.019(6) 0.005(5) -0.008(5)
C31 0.024(5) 0.032(8) 0.050(7) -0.021(6) 0.005(5) -0.007(5)
C32 0.023(5) 0.030(7) 0.025(5) -0.008(5) 0.007(4) -0.012(5)
C33 0.038(6) 0.025(7) 0.015(5) -0.010(5) -0.001(4) -0.003(5)
C34 0.024(5) 0.028(7) 0.022(5) -0.008(5) -0.003(4) -0.010(5)
C35 0.036(6) 0.017(6) 0.024(5) -0.007(5) 0.001(4) -0.004(5)
C36 0.036(6) 0.019(7) 0.046(6) -0.013(6) -0.001(5) -0.002(5)
C37 0.020(5) 0.027(7) 0.048(7) -0.011(6) 0.002(5) -0.012(5)
C38 0.035(6) 0.030(8) 0.037(6) -0.015(6) -0.002(5) -0.008(6)
C39 0.025(5) 0.011(6) 0.026(5) -0.006(5) 0.002(4) 0.001(4)
C40 0.029(5) 0.013(6) 0.033(6) -0.004(5) -0.003(5) 0.005(5)
C41 0.013(5) 0.037(8) 0.055(7) -0.015(6) -0.003(5) 0.004(5)
C42 0.022(5) 0.033(8) 0.062(8) -0.019(7) 0.006(5) -0.009(5)
C43 0.037(6) 0.027(7) 0.032(6) -0.011(5) 0.006(5) -0.007(5)
C44 0.021(5) 0.023(7) 0.033(6) -0.013(5) -0.002(4) 0.002(5)
C45 0.022(5) 0.017(6) 0.025(5) -0.002(5) 0.004(4) -0.003(4)
C46 0.025(5) 0.022(7) 0.043(6) -0.012(5) 0.006(5) 0.002(5)
C47 0.039(6) 0.026(8) 0.050(7) -0.018(6) -0.010(6) -0.005(6)
C48 0.024(5) 0.017(7) 0.039(6) -0.007(5) -0.002(5) -0.007(5)
C49 0.034(6) 0.018(7) 0.033(6) -0.008(5) 0.003(5) -0.003(5)
C50 0.014(4) 0.039(7) 0.031(5) -0.005(5) 0.006(4) -0.014(4)
C51 0.027(5) 0.028(7) 0.025(5) -0.003(5) -0.002(4) -0.011(5)
C52 0.027(5) 0.032(8) 0.046(7) -0.022(6) -0.006(5) -0.005(5)
C53 0.023(6) 0.031(8) 0.089(10) -0.036(8) 0.009(6) -0.002(5)
C54 0.029(6) 0.020(8) 0.059(7) -0.006(6) -0.007(6) 0.013(5)
C55 0.021(5) 0.029(8) 0.033(6) -0.010(5) 0.006(4) 0.003(5)
C56 0.023(5) 0.029(8) 0.035(6) 0.002(5) 0.006(5) -0.010(5)
C57 0.039(6) 0.036(9) 0.039(6) 0.003(6) -0.004(5) 0.006(6)
C58 0.045(7) 0.055(11) 0.036(7) 0.005(7) 0.000(6) 0.010(7)
C59 0.047(7) 0.054(10) 0.027(6) -0.004(6) -0.009(5) 0.002(7)
C60 0.038(6) 0.028(8) 0.037(6) -0.003(6) 0.002(5) -0.002(6)

loop_
_atom_type_symbol
_atom_type_description
_atom_type_scat_dispersion_real
_atom_type_scat_dispersion_imag
_atom_type_scat_source
C C 0.0033 0.0016 'International Tables Vol C Tables 4.2.6.8 and 6.1.1.4'
H H 0.0000 0.0000 'International Tables Vol C Tables 4.2.6.8 and 6.1.1.4'
N N 0.0061 0.0033 'International Tables Vol C Tables 4.2.6.8 and 6.1.1.4'
O O 0.0106 0.0060 'International Tables Vol C Tables 4.2.6.8 and 6.1.1.4'
F F 0.0171 0.0103 'International Tables Vol C Tables 4.2.6.8 and 6.1.1.4'
P P 0.1023 0.0942 'International Tables Vol C Tables 4.2.6.8 and 6.1.1.4'
Ir Ir -1.4442 7.9887 'International Tables Vol C Tables 4.2.6.8 and 6.1.1.4'

loop_
_geom_angle_atom_site_label_1
_geom_angle_atom_site_label_2
_geom_angle_atom_site_label_3
_geom_angle
_geom_angle_site_symmetry_1
_geom_angle_site_symmetry_3
C12 Ir1 C1 88.9(4) . .
C12 Ir1 N1 97.5(4) . .
C1 Ir1 N1 80.4(3) . .
C12 Ir1 N2 80.6(4) . .
C1 Ir1 N2 93.4(3) . .
N1 Ir1 N2 173.5(4) . .
C12 Ir1 N3 92.7(4) . .
C1 Ir1 N3 172.6(3) . .
N1 Ir1 N3 92.3(3) . .
N2 Ir1 N3 94.0(3) . .
C12 Ir1 N5 168.4(3) . .
C1 Ir1 N5 102.3(3) . .
N1 Ir1 N5 87.2(3) . .
N2 Ir1 N5 95.8(3) . .
N3 Ir1 N5 76.6(3) . .
C50 Ir2 C39 89.3(4) . .
C50 Ir2 N10 80.1(4) . .
C39 Ir2 N10 92.1(4) . .
C50 Ir2 N9 94.6(4) . .
C39 Ir2 N9 80.7(3) . .
N10 Ir2 N9 171.2(3) . .
C50 Ir2 N8 176.4(4) . .
C39 Ir2 N8 94.2(4) . .
N10 Ir2 N8 98.6(3) . .
N9 Ir2 N8 87.1(3) . .
C50 Ir2 N7 98.7(4) . .
C39 Ir2 N7 171.0(4) . .
N10 Ir2 N7 93.4(3) . .
N9 Ir2 N7 94.4(3) . .
N8 Ir2 N7 78.0(3) . .
F9 P1 F9 180.0(3) . 2_575
F9 P1 F11 90.2(3) . 2_575
F9 P1 F11 89.8(3) 2_575 2_575
F9 P1 F11 89.8(3) . .
F9 P1 F11 90.2(3) 2_575 .
F11 P1 F11 180.0(5) 2_575 .
F9 P1 F10 90.6(4) . 2_575
F9 P1 F10 89.4(4) 2_575 2_575
F11 P1 F10 90.4(4) 2_575 2_575
F11 P1 F10 89.6(4) . 2_575
F9 P1 F10 89.4(4) . .
F9 P1 F10 90.6(4) 2_575 .
F11 P1 F10 89.6(4) 2_575 .
F11 P1 F10 90.4(4) . .
F10 P1 F10 180.0 2_575 .
H1WA O1W H1WC 109.5 . .
H2WA O2W H2WB 122.3 . .
H3WA O3W H3WC 109.5 . .
C61 O2 H2D 135.0 . .
C11 N1 C7 118.2(9) . .
C11 N1 Ir1 124.6(8) . .
C7 N1 Ir1 117.2(6) . .
C18 N2 C22 118.8(8) . .
C18 N2 Ir1 117.2(7) . .
C22 N2 Ir1 123.9(7) . .
C25 N3 C23 105.0(9) . .
C25 N3 Ir1 115.5(6) . .
C23 N3 Ir1 137.7(9) . .
C25 N4 C24 104.6(10) . .
C25 N4 H4A 127.7 . .
C24 N4 H4A 127.7 . .
C26 N5 C27 100.8(8) . .
C26 N5 Ir1 113.4(6) . .
C27 N5 Ir1 145.8(7) . .
C26 N6 C28 102.1(9) . .
C29 N7 C33 118.0(9) . .
C29 N7 Ir2 127.8(7) . .
C33 N7 Ir2 114.2(7) . .
C38 N8 C34 119.2(9) . .
C38 N8 Ir2 127.7(7) . .
C34 N8 Ir2 113.1(7) . .
C49 N9 C45 117.1(8) . .
C49 N9 Ir2 126.1(7) . .
C45 N9 Ir2 116.8(5) . .
C60 N10 C56 119.0(9) . .
C60 N10 Ir2 124.0(8) . .
C56 N10 Ir2 116.8(6) . .
C2 C1 C6 115.8(10) . .
C2 C1 Ir1 129.9(7) . .
C6 C1 Ir1 114.2(7) . .
C3 C2 C1 122.2(9) . .
C3 C2 H2A 118.9 . .
C1 C2 H2A 118.9 . .
C2 C3 F1 120.2(10) . .
C2 C3 C4 122.7(10) . .
F1 C3 C4 117.2(10) . .
C5 C4 C3 116.1(11) . .
C5 C4 H4B 121.9 . .
C3 C4 H4B 121.9 . .
C4 C5 F2 116.6(10) . .
C4 C5 C6 123.3(11) . .
F2 C5 C6 120.1(10) . .
C5 C6 C1 119.5(10) . .
C5 C6 C7 125.7(10) . .
C1 C6 C7 114.8(10) . .
N1 C7 C8 121.8(9) . .
N1 C7 C6 112.6(8) . .
C8 C7 C6 125.5(11) . .
C9 C8 C7 118.7(12) . .
C9 C8 H8A 120.7 . .
C7 C8 H8A 120.7 . .
C10 C9 C8 121.1(11) . .
C10 C9 H9A 119.4 . .
C8 C9 H9A 119.4 . .
C9 C10 C11 118.3(11) . .
C9 C10 H10A 120.8 . .
C11 C10 H10A 120.8 . .
N1 C11 C10 121.8(11) . .
N1 C11 H11A 119.1 . .
C10 C11 H11A 119.1 . .
C13 C12 C17 118.6(9) . .
C13 C12 Ir1 128.5(7) . .
C17 C12 Ir1 112.8(7) . .
C14 C13 C12 120.3(9) . .
C14 C13 H13A 119.9 . .
C12 C13 H13A 119.9 . .
C13 C14 F3 119.1(10) . .
C13 C14 C15 124.1(11) . .
F3 C14 C15 116.9(11) . .
C16 C15 C14 114.6(11) . .
C16 C15 H15A 122.7 . .
C14 C15 H15A 122.7 . .
C15 C16 F4 115.7(10) . .
C15 C16 C17 125.4(10) . .
F4 C16 C17 118.7(10) . .
C16 C17 C12 116.6(10) . .
C16 C17 C18 127.1(9) . .
C12 C17 C18 116.1(9) . .
N2 C18 C19 120.8(10) . .
N2 C18 C17 112.7(8) . .
C19 C18 C17 126.5(10) . .
C18 C19 C20 119.3(11) . .
C18 C19 H19A 120.4 . .
C20 C19 H19A 120.4 . .
C19 C20 C21 121.0(10) . .
C19 C20 H20A 119.5 . .
C21 C20 H20A 119.5 . .
C22 C21 C20 117.2(11) . .
C22 C21 H21A 121.4 . .
C20 C21 H21A 121.4 . .
N2 C22 C21 122.8(10) . .
N2 C22 H22A 118.6 . .
C21 C22 H22A 118.6 . .
C24 C23 N3 109.9(11) . .
C24 C23 H23A 125.1 . .
N3 C23 H23A 125.1 . .
C23 C24 N4 108.3(9) . .
C23 C24 H24A 125.8 . .
N4 C24 H24A 125.8 . .
N3 C25 N4 112.1(9) . .
N3 C25 C26 118.0(9) . .
N4 C25 C26 129.8(11) . .
N6 C26 N5 118.0(8) . .
N6 C26 C25 126.6(10) . .
N5 C26 C25 115.3(9) . .
C28 C27 N5 110.0(8) . .
C28 C27 C35 120.2(9) . .
N5 C27 C35 129.8(10) . .
C27 C28 N6 109.0(10) . .
C27 C28 C32 123.7(9) . .
N6 C28 C32 127.2(11) . .
N7 C29 C30 122.0(11) . .
N7 C29 H29A 119.0 . .
C30 C29 H29A 119.0 . .
C31 C30 C29 118.8(12) . .
C31 C30 H30A 120.6 . .
C29 C30 H30A 120.6 . .
C30 C31 C32 122.2(10) . .
C30 C31 H31A 118.9 . .
C32 C31 H31A 118.9 . .
C31 C32 C28 127.1(9) . .
C31 C32 C33 116.4(10) . .
C28 C32 C33 116.5(10) . .
N7 C33 C32 122.5(10) . .
N7 C33 C34 116.3(9) . .
C32 C33 C34 121.2(9) . .
N8 C34 C35 121.5(10) . .
N8 C34 C33 117.4(9) . .
C35 C34 C33 121.0(9) . .
C34 C35 C36 117.3(9) . .
C34 C35 C27 117.2(10) . .
C36 C35 C27 125.2(10) . .
C37 C36 C35 119.0(11) . .
C37 C36 H36A 120.5 . .
C35 C36 H36A 120.5 . .
C36 C37 C38 121.1(11) . .
C36 C37 H37A 119.5 . .
C38 C37 H37A 119.5 . .
N8 C38 C37 121.7(9) . .
N8 C38 H38A 119.1 . .
C37 C38 H38A 119.1 . .
C40 C39 C44 116.7(9) . .
C40 C39 Ir2 128.4(8) . .
C44 C39 Ir2 114.6(6) . .
C39 C40 C41 120.1(9) . .
C39 C40 H40A 120.0 . .
C41 C40 H40A 120.0 . .
F5 C41 C42 119.0(10) . .
F5 C41 C40 117.8(10) . .
C42 C41 C40 123.2(9) . .
C41 C42 C43 117.4(11) . .
C41 C42 H42A 121.3 . .
C43 C42 H42A 121.3 . .
F6 C43 C42 117.1(10) . .
F6 C43 C44 120.0(9) . .
C42 C43 C44 122.9(10) . .
C43 C44 C39 119.7(8) . .
C43 C44 C45 125.7(9) . .
C39 C44 C45 114.6(9) . .
C46 C45 N9 120.9(8) . .
C46 C45 C44 126.0(10) . .
N9 C45 C44 113.1(8) . .
C45 C46 C47 120.3(11) . .
C45 C46 H46A 119.8 . .
C47 C46 H46A 119.8 . .
C48 C47 C46 119.1(10) . .
C48 C47 H47A 120.5 . .
C46 C47 H47A 120.5 . .
C49 C48 C47 118.6(9) . .
C49 C48 H48A 120.7 . .
C47 C48 H48A 120.7 . .
C48 C49 N9 124.0(10) . .
C48 C49 H49A 118.0 . .
N9 C49 H49A 118.0 . .
C55 C50 C51 115.9(10) . .
C55 C50 Ir2 115.4(7) . .
C51 C50 Ir2 128.7(8) . .
C52 C51 C50 120.0(10) . .
C52 C51 H51A 120.0 . .
C50 C51 H51A 120.0 . .
C53 C52 F7 118.4(11) . .
C53 C52 C51 124.6(10) . .
F7 C52 C51 117.0(10) . .
C52 C53 C54 117.6(11) . .
C52 C53 H53A 121.2 . .
C54 C53 H53A 121.2 . .
F8 C54 C53 117.9(11) . .
F8 C54 C55 120.5(10) . .
C53 C54 C55 121.6(10) . .
C54 C55 C50 120.3(10) . .
C54 C55 C56 124.8(10) . .
C50 C55 C56 114.9(10) . .
N10 C56 C57 120.0(11) . .
N10 C56 C55 112.7(9) . .
C57 C56 C55 127.2(12) . .
C58 C57 C56 119.8(12) . .
C58 C57 H57A 120.1 . .
C56 C57 H57A 120.1 . .
C57 C58 C59 121.6(10) . .
C57 C58 H58A 119.2 . .
C59 C58 H58A 119.2 . .
C58 C59 C60 115.2(11) . .
C58 C59 H59A 122.4 . .
C60 C59 H59A 122.4 . .
N10 C60 C59 124.3(12) . .
N10 C60 H60A 117.8 . .
C59 C60 H60A 117.8 . .
O2 C61 C61 80(2) . 2_677

loop_
_geom_bond_atom_site_label_1
_geom_bond_atom_site_label_2
_geom_bond_distance
_geom_bond_site_symmetry_2
Ir1 C12 2.016(11) .
Ir1 C1 2.019(11) .
Ir1 N1 2.036(7) .
Ir1 N2 2.041(7) .
Ir1 N3 2.110(9) .
Ir1 N5 2.199(8) .
Ir2 C50 1.988(12) .
Ir2 C39 1.997(10) .
Ir2 N10 2.032(8) .
Ir2 N9 2.045(7) .
Ir2 N8 2.119(8) .
Ir2 N7 2.130(8) .
P1 F9 1.590(6) .
P1 F9 1.590(6) 2_575
P1 F11 1.592(6) 2_575
P1 F11 1.592(6) .
P1 F10 1.596(8) 2_575
P1 F10 1.596(8) .
F1 C3 1.366(11) .
F2 C5 1.376(12) .
F3 C14 1.369(12) .
F4 C16 1.379(11) .
F5 C41 1.350(10) .
F6 C43 1.343(12) .
F7 C52 1.349(11) .
F8 C54 1.334(12) .
O1W H1WA 0.8499 .
O1W H1WC 0.8499 .
O2W H2WA 0.8985 .
O2W H2WB 0.8499 .
O3W H3WA 0.8500 .
O3W H3WC 0.8501 .
O1 H1A 0.8499 .
O2 C61 1.48(2) .
O2 H2D 0.8499 .
N1 C11 1.323(13) .
N1 C7 1.378(13) .
N2 C18 1.354(13) .
N2 C22 1.365(13) .
N3 C25 1.337(14) .
N3 C23 1.377(12) .
N4 C25 1.359(11) .
N4 C24 1.392(15) .
N4 H4A 0.8600 .
N5 C26 1.363(11) .
N5 C27 1.392(12) .
N6 C26 1.337(12) .
N6 C28 1.391(11) .
N7 C29 1.358(14) .
N7 C33 1.370(12) .
N8 C38 1.313(13) .
N8 C34 1.390(11) .
N9 C49 1.367(11) .
N9 C45 1.368(12) .
N10 C60 1.331(13) .
N10 C56 1.378(14) .
C1 C2 1.385(13) .
C1 C6 1.433(13) .
C2 C3 1.343(14) .
C2 H2A 0.9300 .
C3 C4 1.391(16) .
C4 C5 1.359(15) .
C4 H4B 0.9300 .
C5 C6 1.377(15) .
C6 C7 1.489(13) .
C7 C8 1.396(14) .
C8 C9 1.356(16) .
C8 H8A 0.9300 .
C9 C10 1.357(17) .
C9 H9A 0.9300 .
C10 C11 1.431(15) .
C10 H10A 0.9300 .
C11 H11A 0.9300 .
C12 C13 1.372(14) .
C12 C17 1.436(13) .
C13 C14 1.367(16) .
C13 H13A 0.9300 .
C14 C15 1.379(15) .
C15 C16 1.371(15) .
C15 H15A 0.9300 .
C16 C17 1.387(15) .
C17 C18 1.468(15) .
C18 C19 1.375(13) .
C19 C20 1.378(16) .
C19 H19A 0.9300 .
C20 C21 1.379(16) .
C20 H20A 0.9300 .
C21 C22 1.372(13) .
C21 H21A 0.9300 .
C22 H22A 0.9300 .
C23 C24 1.330(16) .
C23 H23A 0.9300 .
C24 H24A 0.9300 .
C25 C26 1.456(12) .
C27 C28 1.387(15) .
C27 C35 1.437(13) .
C28 C32 1.406(15) .
C29 C30 1.391(13) .
C29 H29A 0.9300 .
C30 C31 1.362(15) .
C30 H30A 0.9300 .
C31 C32 1.378(15) .
C31 H31A 0.9300 .
C32 C33 1.418(13) .
C33 C34 1.426(15) .
C34 C35 1.418(14) .
C35 C36 1.431(15) .
C36 C37 1.347(13) .
C36 H36A 0.9300 .
C37 C38 1.418(15) .
C37 H37A 0.9300 .
C38 H38A 0.9300 .
C39 C40 1.398(12) .
C39 C44 1.440(13) .
C40 C41 1.408(15) .
C40 H40A 0.9300 .
C41 C42 1.363(16) .
C42 C43 1.364(13) .
C42 H42A 0.9300 .
C43 C44 1.399(14) .
C44 C45 1.480(12) .
C45 C46 1.370(13) .
C46 C47 1.393(13) .
C46 H46A 0.9300 .
C47 C48 1.369(14) .
C47 H47A 0.9300 .
C48 C49 1.358(13) .
C48 H48A 0.9300 .
C49 H49A 0.9300 .
C50 C55 1.422(14) .
C50 C51 1.455(13) .
C51 C52 1.363(15) .
C51 H51A 0.9300 .
C52 C53 1.348(16) .
C53 C54 1.395(15) .
C53 H53A 0.9300 .
C54 C55 1.410(16) .
C55 C56 1.455(14) .
C56 C57 1.382(14) .
C57 C58 1.381(16) .
C57 H57A 0.9300 .
C58 C59 1.387(18) .
C58 H58A 0.9300 .
C59 C60 1.411(14) .
C59 H59A 0.9300 .
C60 H60A 0.9300 .
C61 C61 1.98(10) 2_677
